data_4110110
loop_
_publ_author_name
'Hao Shen'
'Hoi-Shan Chan'
'Zuowei Xie'

_publ_section_title
;
 Reaction of [\s:\h5-(C9H6)C2B9H10]Zr(NMe2)(DME) with Guanidines:
 Metallacarborane-Mediated C-N Bond Cleavage and 1,5-Sigmatropic
 Rearrangement
;
_journal_name_full 'Journal of the American Chemical Society'
_journal_page_first 12934
_journal_page_last 12935
_journal_paper_doi 10.1021/ja0754498
_journal_volume 129
_journal_year 2007
_chemical_formula_sum 'C46 H74 B9 N5 Zr'
_chemical_formula_weight 885.61
_chemical_name_systematic
; 
 ? 
;
_space_group_IT_number 14
_symmetry_cell_setting monoclinic
_symmetry_space_group_name_Hall '-P 2yn'
_symmetry_space_group_name_H-M 'P 1 21/n 1'
_atom_sites_solution_hydrogens geom
_atom_sites_solution_primary direct
_atom_sites_solution_secondary difmap
_audit_creation_method SHELXL-97
_cell_angle_alpha 90.00
_cell_angle_beta 100.053(3)
_cell_angle_gamma 90.00
_cell_formula_units_Z 4
_cell_length_a 11.3305(13)
_cell_length_b 15.3191(18)
_cell_length_c 28.606(3)
_cell_measurement_reflns_used 872
_cell_measurement_temperature 293(2)
_cell_measurement_theta_max 20.82
_cell_measurement_theta_min 2.27
_cell_volume 4889.0(10)
_computing_cell_refinement 'Bruker SMART'
_computing_data_collection 'Bruker SMART'
_computing_data_reduction 'Bruker SAINT'
_computing_molecular_graphics 'Bruker SHELXTL'
_computing_publication_material 'Bruker SHELXTL'
_computing_structure_refinement 'SHELXL-97 (Sheldrick, 1997)'
_computing_structure_solution 'SHELXS-97 (Sheldrick, 1990)'
_diffrn_ambient_temperature 293(2)
_diffrn_measured_fraction_theta_full 0.999
_diffrn_measured_fraction_theta_max 0.999
_diffrn_measurement_device_type 'CCD area detector'
_diffrn_measurement_method 'phi and omega scans'
_diffrn_radiation_monochromator graphite
_diffrn_radiation_source 'fine-focus sealed tube'
_diffrn_radiation_type MoK\a
_diffrn_radiation_wavelength 0.71073
_diffrn_reflns_av_R_equivalents 0.0541
_diffrn_reflns_av_sigmaI/netI 0.0644
_diffrn_reflns_limit_h_max 13
_diffrn_reflns_limit_h_min -13
_diffrn_reflns_limit_k_max 18
_diffrn_reflns_limit_k_min -13
_diffrn_reflns_limit_l_max 34
_diffrn_reflns_limit_l_min -35
_diffrn_reflns_number 28344
_diffrn_reflns_theta_full 26.00
_diffrn_reflns_theta_max 26.00
_diffrn_reflns_theta_min 1.45
_exptl_absorpt_coefficient_mu 0.262
_exptl_absorpt_correction_T_max 1.0000
_exptl_absorpt_correction_T_min 0.9024
_exptl_absorpt_correction_type sadabs
_exptl_crystal_colour orange
_exptl_crystal_density_diffrn 1.203
_exptl_crystal_density_meas 0
_exptl_crystal_description block
_exptl_crystal_F_000 1880
_exptl_crystal_size_max 0.40
_exptl_crystal_size_mid 0.30
_exptl_crystal_size_min 0.20
_refine_diff_density_max 0.429
_refine_diff_density_min -0.286
_refine_diff_density_rms 0.059
_refine_ls_extinction_method none
_refine_ls_goodness_of_fit_ref 1.059
_refine_ls_hydrogen_treatment riding
_refine_ls_matrix_type full
_refine_ls_number_parameters 550
_refine_ls_number_reflns 9587
_refine_ls_number_restraints 0
_refine_ls_restrained_S_all 1.059
_refine_ls_R_factor_all 0.0857
_refine_ls_R_factor_gt 0.0446
_refine_ls_shift/su_max 0.004
_refine_ls_shift/su_mean 0.000
_refine_ls_structure_factor_coef Fsqd
_refine_ls_weighting_details 'calc w=1/[\s^2^(Fo^2^)+(0.0572P)^2^+0.9033P] where P=(Fo^2^+2Fc^2^)/3'
_refine_ls_weighting_scheme calc
_refine_ls_wR_factor_gt 0.1047
_refine_ls_wR_factor_ref 0.1292
_reflns_number_gt 6201
_reflns_number_total 9587
_reflns_threshold_expression >2sigma(I)
_cod_data_source_file ja0754498si20070721_070318_4.cif
_cod_data_source_block 5c
_cod_database_code 4110110

loop_
_symmetry_equiv_pos_as_xyz
'x, y, z'
'-x+1/2, y+1/2, -z+1/2'
'-x, -y, -z'
'x-1/2, -y-1/2, z-1/2'

loop_
_atom_site_label
_atom_site_type_symbol
_atom_site_fract_x
_atom_site_fract_y
_atom_site_fract_z
_atom_site_U_iso_or_equiv
_atom_site_adp_type
_atom_site_occupancy
_atom_site_symmetry_multiplicity
_atom_site_calc_flag
_atom_site_refinement_flags
Zr1 Zr 0.75130(3) 0.417363(19) 0.828851(10) 0.03405(10) Uani 1 1 d .
N1 N 0.5716(3) 0.61907(17) 0.89098(9) 0.0445(7) Uani 1 1 d .
N2 N 0.7017(2) 0.50750(16) 0.87629(8) 0.0361(6) Uani 1 1 d .
N3 N 0.5832(2) 0.39118(16) 0.78029(8) 0.0384(6) Uani 1 1 d .
N4 N 0.6420(2) 0.30666(16) 0.84413(8) 0.0386(6) Uani 1 1 d .
N5 N 0.4645(2) 0.26582(17) 0.78994(9) 0.0453(7) Uani 1 1 d .
C1 C 0.9259(3) 0.4843(2) 0.80001(10) 0.0375(7) Uani 1 1 d .
C2 C 0.8565(3) 0.4261(2) 0.75792(10) 0.0382(7) Uani 1 1 d .
H2 H 0.7799 0.4514 0.7326 0.046 Uiso 1 1 calc R
C11 C 0.8637(3) 0.56512(19) 0.80975(10) 0.0348(7) Uani 1 1 d .
C12 C 0.9087(3) 0.6316(2) 0.84592(11) 0.0413(8) Uani 1 1 d .
C13 C 1.0231(3) 0.6501(2) 0.87048(12) 0.0543(9) Uani 1 1 d .
H13A H 1.0882 0.6150 0.8671 0.065 Uiso 1 1 calc R
C14 C 1.0370(4) 0.7221(3) 0.89999(14) 0.0701(12) Uani 1 1 d .
H14A H 1.1127 0.7357 0.9167 0.084 Uiso 1 1 calc R
C15 C 0.9409(4) 0.7744(3) 0.90518(14) 0.0697(12) Uani 1 1 d .
H15A H 0.9532 0.8234 0.9247 0.084 Uiso 1 1 calc R
C16 C 0.8268(4) 0.7551(2) 0.88190(12) 0.0565(10) Uani 1 1 d .
H16A H 0.7621 0.7900 0.8859 0.068 Uiso 1 1 calc R
C17 C 0.8105(3) 0.6830(2) 0.85260(11) 0.0429(8) Uani 1 1 d .
C18 C 0.6973(3) 0.64047(19) 0.82717(10) 0.0388(7) Uani 1 1 d .
H18A H 0.6397 0.6820 0.8099 0.047 Uiso 1 1 calc R
C19 C 0.7442(3) 0.57686(19) 0.79566(10) 0.0350(7) Uani 1 1 d .
H19 H 0.6980 0.5490 0.7699 0.042 Uiso 1 1 calc R
C20 C 0.6472(3) 0.5893(2) 0.86745(10) 0.0374(7) Uani 1 1 d .
C21 C 0.5193(3) 0.7056(2) 0.88317(11) 0.0438(8) Uani 1 1 d .
H21A H 0.5563 0.7359 0.8592 0.053 Uiso 1 1 calc R
C22 C 0.3861(3) 0.6992(2) 0.86585(13) 0.0543(9) Uani 1 1 d .
H22A H 0.3503 0.6645 0.8881 0.065 Uiso 1 1 calc R
H22B H 0.3715 0.6696 0.8354 0.065 Uiso 1 1 calc R
C23 C 0.3264(3) 0.7886(3) 0.86058(13) 0.0605(10) Uani 1 1 d .
H23A H 0.3543 0.8205 0.8353 0.073 Uiso 1 1 calc R
H23B H 0.2404 0.7812 0.8518 0.073 Uiso 1 1 calc R
C24 C 0.3537(4) 0.8406(3) 0.90601(14) 0.0718(12) Uani 1 1 d .
H24A H 0.3166 0.8127 0.9302 0.086 Uiso 1 1 calc R
H24B H 0.3199 0.8987 0.9006 0.086 Uiso 1 1 calc R
C25 C 0.4875(4) 0.8477(2) 0.92332(15) 0.0674(11) Uani 1 1 d .
H25A H 0.5025 0.8787 0.9533 0.081 Uiso 1 1 calc R
H25B H 0.5238 0.8806 0.9005 0.081 Uiso 1 1 calc R
C26 C 0.5445(3) 0.7568(2) 0.92973(12) 0.0512(9) Uani 1 1 d .
H26A H 0.5122 0.7254 0.9541 0.061 Uiso 1 1 calc R
H26B H 0.6303 0.7625 0.9400 0.061 Uiso 1 1 calc R
C31 C 0.7218(3) 0.4734(2) 0.92552(10) 0.0422(8) Uani 1 1 d .
H31A H 0.7678 0.4194 0.9247 0.051 Uiso 1 1 calc R
C32 C 0.8016(3) 0.5336(3) 0.95955(11) 0.0556(10) Uani 1 1 d .
H32A H 0.7613 0.5891 0.9610 0.067 Uiso 1 1 calc R
H32B H 0.8752 0.5443 0.9476 0.067 Uiso 1 1 calc R
C33 C 0.8318(4) 0.4952(3) 1.00938(13) 0.0784(13) Uani 1 1 d .
H33A H 0.8779 0.4420 1.0086 0.094 Uiso 1 1 calc R
H33B H 0.8800 0.5363 1.0303 0.094 Uiso 1 1 calc R
C34 C 0.7168(5) 0.4752(3) 1.02813(14) 0.0856(15) Uani 1 1 d .
H34A H 0.7365 0.4499 1.0596 0.103 Uiso 1 1 calc R
H34B H 0.6729 0.5289 1.0305 0.103 Uiso 1 1 calc R
C35 C 0.6399(4) 0.4127(3) 0.99558(14) 0.0714(13) Uani 1 1 d .
H35A H 0.5664 0.4021 1.0077 0.086 Uiso 1 1 calc R
H35B H 0.6817 0.3575 0.9954 0.086 Uiso 1 1 calc R
C36 C 0.6088(3) 0.4472(2) 0.94469(12) 0.0548(10) Uani 1 1 d .
H36A H 0.5563 0.4974 0.9440 0.066 Uiso 1 1 calc R
H36B H 0.5662 0.4024 0.9245 0.066 Uiso 1 1 calc R
C41 C 0.6538(3) 0.2202(2) 0.86795(11) 0.0427(8) Uani 1 1 d .
H41A H 0.5739 0.2041 0.8738 0.051 Uiso 1 1 calc R
C42 C 0.7341(4) 0.2269(2) 0.91578(12) 0.0545(9) Uani 1 1 d .
H42A H 0.7026 0.2707 0.9348 0.065 Uiso 1 1 calc R
H42B H 0.8136 0.2453 0.9116 0.065 Uiso 1 1 calc R
C43 C 0.7425(4) 0.1389(2) 0.94167(13) 0.0676(11) Uani 1 1 d .
H43A H 0.7993 0.1436 0.9712 0.081 Uiso 1 1 calc R
H43B H 0.6649 0.1244 0.9495 0.081 Uiso 1 1 calc R
C44 C 0.7818(5) 0.0664(3) 0.91178(15) 0.0803(14) Uani 1 1 d .
H44A H 0.8636 0.0770 0.9074 0.096 Uiso 1 1 calc R
H44B H 0.7801 0.0112 0.9283 0.096 Uiso 1 1 calc R
C45 C 0.7018(4) 0.0607(2) 0.86413(14) 0.0713(12) Uani 1 1 d .
H45A H 0.6221 0.0430 0.8683 0.086 Uiso 1 1 calc R
H45B H 0.7326 0.0166 0.8451 0.086 Uiso 1 1 calc R
C46 C 0.6941(4) 0.1480(2) 0.83803(12) 0.0553(9) Uani 1 1 d .
H46A H 0.7720 0.1626 0.8305 0.066 Uiso 1 1 calc R
H46B H 0.6378 0.1431 0.8084 0.066 Uiso 1 1 calc R
C51 C 0.4901(3) 0.4289(2) 0.74330(11) 0.0399(7) Uani 1 1 d .
H51A H 0.4254 0.3857 0.7368 0.048 Uiso 1 1 calc R
C52 C 0.4348(3) 0.5122(2) 0.75887(12) 0.0506(9) Uani 1 1 d .
H52A H 0.4026 0.5011 0.7876 0.061 Uiso 1 1 calc R
H52B H 0.4960 0.5569 0.7658 0.061 Uiso 1 1 calc R
C53 C 0.3351(4) 0.5442(3) 0.71994(15) 0.0671(11) Uani 1 1 d .
H53A H 0.3050 0.5995 0.7295 0.080 Uiso 1 1 calc R
H53B H 0.2696 0.5025 0.7160 0.080 Uiso 1 1 calc R
C54 C 0.3771(4) 0.5559(3) 0.67276(14) 0.0702(12) Uani 1 1 d .
H54A H 0.3092 0.5710 0.6485 0.084 Uiso 1 1 calc R
H54B H 0.4341 0.6036 0.6753 0.084 Uiso 1 1 calc R
C55 C 0.4350(4) 0.4743(3) 0.65818(12) 0.0634(11) Uani 1 1 d .
H55A H 0.4666 0.4857 0.6294 0.076 Uiso 1 1 calc R
H55B H 0.3751 0.4287 0.6514 0.076 Uiso 1 1 calc R
C56 C 0.5362(3) 0.4431(2) 0.69686(11) 0.0494(9) Uani 1 1 d .
H56A H 0.5999 0.4862 0.7016 0.059 Uiso 1 1 calc R
H56B H 0.5689 0.3889 0.6871 0.059 Uiso 1 1 calc R
C61 C 0.5602(3) 0.31997(19) 0.80441(10) 0.0368(7) Uani 1 1 d .
C62 C 0.3856(3) 0.2363(3) 0.82161(14) 0.0674(11) Uani 1 1 d .
H62A H 0.4101 0.2620 0.8524 0.101 Uiso 1 1 calc R
H62B H 0.3897 0.1739 0.8243 0.101 Uiso 1 1 calc R
H62C H 0.3048 0.2535 0.8091 0.101 Uiso 1 1 calc R
C63 C 0.4384(4) 0.2314(2) 0.74194(13) 0.0649(11) Uani 1 1 d .
H63A H 0.4953 0.2540 0.7238 0.097 Uiso 1 1 calc R
H63B H 0.3590 0.2485 0.7273 0.097 Uiso 1 1 calc R
H63C H 0.4435 0.1688 0.7429 0.097 Uiso 1 1 calc R
C71 C 0.1778(10) 1.1967(6) 0.9615(2) 0.127(3) Uani 1 1 d .
C72 C 0.2833(10) 1.2229(7) 0.9498(2) 0.139(3) Uani 1 1 d .
H72A H 0.2941 1.2817 0.9435 0.167 Uiso 1 1 calc R
C73 C 0.3722(11) 1.1667(10) 0.9470(3) 0.185(5) Uani 1 1 d .
H73A H 0.4462 1.1846 0.9406 0.222 Uiso 1 1 calc R
C74 C 0.3480(17) 1.0855(8) 0.9537(3) 0.230(9) Uani 1 1 d .
H74A H 0.4070 1.0461 0.9486 0.275 Uiso 1 1 calc R
C75 C 0.2488(18) 1.0487(6) 0.9670(3) 0.218(8) Uani 1 1 d .
H75A H 0.2433 0.9893 0.9731 0.261 Uiso 1 1 calc R
C76 C 0.1561(12) 1.1078(8) 0.9708(3) 0.183(5) Uani 1 1 d .
H76A H 0.0841 1.0895 0.9790 0.220 Uiso 1 1 calc R
C77 C 0.0847(9) 1.2521(8) 0.9666(3) 0.214(4) Uani 1 1 d .
H77A H 0.1056 1.3108 0.9596 0.321 Uiso 1 1 calc R
H77B H 0.0701 1.2491 0.9986 0.321 Uiso 1 1 calc R
H77C H 0.0138 1.2348 0.9451 0.321 Uiso 1 1 calc R
B3 B 0.8539(4) 0.3208(3) 0.77191(14) 0.0478(10) Uani 1 1 d .
H3 H 0.7838 0.2735 0.7577 0.057 Uiso 1 1 calc R
B4 B 0.9357(4) 0.3139(3) 0.83074(14) 0.0483(10) Uani 1 1 d .
H4 H 0.9221 0.2618 0.8557 0.058 Uiso 1 1 calc R
B5 B 0.9766(3) 0.4211(3) 0.84719(13) 0.0444(9) Uani 1 1 d .
H5 H 0.9895 0.4416 0.8846 0.053 Uiso 1 1 calc R
B6 B 0.9958(4) 0.4674(3) 0.75142(14) 0.0453(9) Uani 1 1 d .
H6 H 1.0132 0.5172 0.7258 0.054 Uiso 1 1 calc R
B7 B 0.9510(4) 0.3605(2) 0.73409(15) 0.0479(10) Uani 1 1 d .
H7 H 0.9401 0.3409 0.6966 0.058 Uiso 1 1 calc R
B8 B 1.0058(4) 0.2887(3) 0.78088(15) 0.0547(11) Uani 1 1 d .
H8 H 1.0325 0.2215 0.7739 0.066 Uiso 1 1 calc R
B9 B 1.0839(4) 0.3512(3) 0.82879(15) 0.0557(11) Uani 1 1 d .
H9 H 1.1615 0.3251 0.8533 0.067 Uiso 1 1 calc R
B10 B 1.0772(4) 0.4625(3) 0.81094(14) 0.0478(10) Uani 1 1 d .
H10 H 1.1484 0.5096 0.8242 0.057 Uiso 1 1 calc R
B11 B 1.0934(4) 0.3807(3) 0.76919(15) 0.0537(11) Uani 1 1 d .
H11 H 1.1772 0.3736 0.7551 0.064 Uiso 1 1 calc R

loop_
_atom_site_aniso_label
_atom_site_aniso_U_11
_atom_site_aniso_U_22
_atom_site_aniso_U_33
_atom_site_aniso_U_23
_atom_site_aniso_U_13
_atom_site_aniso_U_12
Zr1 0.03690(18) 0.03107(17) 0.03432(16) 0.00296(14) 0.00657(12) 0.00027(14)
N1 0.0507(18) 0.0398(15) 0.0467(15) 0.0065(13) 0.0187(14) 0.0073(13)
N2 0.0406(16) 0.0339(14) 0.0345(13) 0.0038(11) 0.0089(12) -0.0005(12)
N3 0.0408(16) 0.0353(14) 0.0385(14) 0.0060(11) 0.0053(12) -0.0004(12)
N4 0.0461(17) 0.0323(14) 0.0365(14) 0.0053(11) 0.0045(12) -0.0030(12)
N5 0.0476(18) 0.0392(16) 0.0481(15) 0.0001(13) 0.0058(13) -0.0109(13)
C1 0.0367(18) 0.0402(18) 0.0364(16) 0.0019(14) 0.0085(14) 0.0000(14)
C2 0.0417(19) 0.0384(18) 0.0354(15) -0.0053(14) 0.0090(14) 0.0018(15)
C11 0.0404(19) 0.0328(17) 0.0328(15) 0.0026(13) 0.0109(14) -0.0041(14)
C12 0.046(2) 0.0400(18) 0.0384(17) -0.0019(14) 0.0105(15) -0.0119(16)
C13 0.050(2) 0.063(2) 0.050(2) -0.0085(18) 0.0104(17) -0.0144(19)
C14 0.060(3) 0.089(3) 0.061(2) -0.023(2) 0.011(2) -0.035(2)
C15 0.087(3) 0.062(3) 0.064(2) -0.025(2) 0.025(2) -0.037(2)
C16 0.071(3) 0.041(2) 0.063(2) -0.0120(18) 0.029(2) -0.0143(19)
C17 0.055(2) 0.0379(18) 0.0391(17) -0.0019(15) 0.0177(16) -0.0110(16)
C18 0.049(2) 0.0317(17) 0.0365(16) 0.0045(13) 0.0112(15) 0.0029(15)
C19 0.0440(19) 0.0316(16) 0.0297(14) 0.0045(13) 0.0071(13) -0.0036(14)
C20 0.0433(19) 0.0341(17) 0.0349(15) -0.0020(14) 0.0072(14) -0.0076(15)
C21 0.049(2) 0.0423(19) 0.0435(18) 0.0062(15) 0.0165(16) 0.0094(16)
C22 0.051(2) 0.060(2) 0.050(2) -0.0098(18) 0.0046(17) 0.0032(18)
C23 0.050(2) 0.072(3) 0.058(2) -0.006(2) 0.0035(18) 0.016(2)
C24 0.069(3) 0.073(3) 0.071(3) -0.019(2) 0.007(2) 0.026(2)
C25 0.071(3) 0.056(2) 0.070(2) -0.015(2) 0.001(2) 0.011(2)
C26 0.048(2) 0.052(2) 0.051(2) -0.0024(17) 0.0036(16) 0.0045(17)
C31 0.048(2) 0.0416(19) 0.0387(17) 0.0054(15) 0.0121(15) 0.0075(16)
C32 0.059(2) 0.065(2) 0.0405(18) 0.0055(18) 0.0026(17) 0.000(2)
C33 0.100(4) 0.085(3) 0.045(2) 0.004(2) -0.004(2) 0.009(3)
C34 0.123(4) 0.095(4) 0.043(2) 0.012(2) 0.029(3) 0.017(3)
C35 0.100(4) 0.065(3) 0.060(2) 0.022(2) 0.046(2) 0.013(2)
C36 0.062(3) 0.048(2) 0.061(2) 0.0110(18) 0.030(2) 0.0031(18)
C41 0.050(2) 0.0342(18) 0.0439(18) 0.0101(15) 0.0069(16) 0.0001(15)
C42 0.069(3) 0.044(2) 0.049(2) 0.0087(17) 0.0071(18) 0.0049(18)
C43 0.094(3) 0.055(2) 0.051(2) 0.0185(19) 0.006(2) 0.008(2)
C44 0.112(4) 0.051(3) 0.074(3) 0.014(2) 0.006(3) 0.024(2)
C45 0.105(4) 0.040(2) 0.067(3) 0.0059(19) 0.008(2) 0.009(2)
C46 0.075(3) 0.0387(19) 0.052(2) 0.0043(17) 0.0091(19) 0.0000(19)
C51 0.0385(18) 0.0348(18) 0.0432(17) 0.0070(14) -0.0018(14) -0.0013(14)
C52 0.045(2) 0.048(2) 0.057(2) 0.0065(17) 0.0056(17) 0.0060(17)
C53 0.049(2) 0.055(2) 0.092(3) 0.009(2) -0.001(2) 0.009(2)
C54 0.079(3) 0.050(2) 0.070(3) 0.017(2) -0.019(2) -0.002(2)
C55 0.078(3) 0.057(2) 0.046(2) 0.0090(18) -0.0138(19) -0.013(2)
C56 0.054(2) 0.050(2) 0.0402(18) 0.0018(16) -0.0019(16) -0.0007(17)
C61 0.0425(19) 0.0294(16) 0.0399(17) 0.0012(14) 0.0114(15) 0.0009(14)
C62 0.043(2) 0.073(3) 0.087(3) 0.014(2) 0.014(2) -0.008(2)
C63 0.077(3) 0.041(2) 0.067(2) -0.0099(19) -0.013(2) 0.0006(19)
C71 0.152(8) 0.156(8) 0.061(3) -0.022(4) -0.018(4) 0.036(6)
C72 0.137(7) 0.208(10) 0.064(4) 0.009(5) -0.004(4) -0.015(7)
C73 0.183(10) 0.285(15) 0.077(5) -0.002(8) 0.000(5) 0.052(11)
C74 0.46(3) 0.126(9) 0.072(6) 0.010(6) -0.025(9) 0.021(12)
C75 0.48(2) 0.087(6) 0.064(5) 0.013(5) -0.021(8) -0.009(10)
C76 0.336(16) 0.118(7) 0.079(5) -0.010(5) -0.009(7) -0.043(9)
C77 0.203(11) 0.301(14) 0.110(6) -0.033(7) -0.048(6) 0.005(10)
B3 0.055(3) 0.037(2) 0.054(2) -0.0010(19) 0.018(2) 0.0010(19)
B4 0.046(3) 0.047(2) 0.054(2) 0.0106(19) 0.0135(19) 0.0089(19)
B5 0.037(2) 0.057(2) 0.0379(18) 0.0100(19) 0.0054(16) 0.0071(19)
B6 0.046(2) 0.047(2) 0.046(2) 0.0042(18) 0.0179(19) 0.0016(19)
B7 0.052(3) 0.041(2) 0.055(2) -0.0037(19) 0.022(2) 0.0033(19)
B8 0.060(3) 0.043(2) 0.066(3) 0.007(2) 0.024(2) 0.012(2)
B9 0.049(3) 0.061(3) 0.059(3) 0.017(2) 0.014(2) 0.016(2)
B10 0.035(2) 0.057(3) 0.053(2) 0.003(2) 0.0109(18) 0.0036(19)
B11 0.050(3) 0.055(3) 0.061(3) 0.005(2) 0.025(2) 0.009(2)

loop_
_atom_type_symbol
_atom_type_description
_atom_type_scat_dispersion_real
_atom_type_scat_dispersion_imag
_atom_type_scat_source
C C 0.0033 0.0016 'International Tables Vol C Tables 4.2.6.8 and 6.1.1.4'
H H 0.0000 0.0000 'International Tables Vol C Tables 4.2.6.8 and 6.1.1.4'
B B 0.0013 0.0007 'International Tables Vol C Tables 4.2.6.8 and 6.1.1.4'
N N 0.0061 0.0033 'International Tables Vol C Tables 4.2.6.8 and 6.1.1.4'
Zr Zr -2.9673 0.5597 'International Tables Vol C Tables 4.2.6.8 and 6.1.1.4'

loop_
_geom_angle_atom_site_label_1
_geom_angle_atom_site_label_2
_geom_angle_atom_site_label_3
_geom_angle
N2 Zr1 N4 99.06(9)
N2 Zr1 N3 103.37(10)
N4 Zr1 N3 61.64(9)
N2 Zr1 C1 105.23(10)
N4 Zr1 C1 153.41(10)
N3 Zr1 C1 121.20(9)
N2 Zr1 B5 103.21(12)
N4 Zr1 B5 124.40(11)
N3 Zr1 B5 151.06(11)
C1 Zr1 B5 39.17(11)
N2 Zr1 C2 134.97(10)
N4 Zr1 C2 124.28(9)
N3 Zr1 C2 88.88(10)
C1 Zr1 C2 36.94(10)
B5 Zr1 C2 64.08(11)
N2 Zr1 C19 67.82(9)
N4 Zr1 C19 144.42(10)
N3 Zr1 C19 88.43(9)
C1 Zr1 C19 58.10(10)
B5 Zr1 C19 91.15(11)
C2 Zr1 C19 69.44(9)
N2 Zr1 B4 133.97(12)
N4 Zr1 B4 90.23(12)
N3 Zr1 B4 120.36(12)
C1 Zr1 B4 65.11(12)
B5 Zr1 B4 39.78(13)
C2 Zr1 B4 64.02(11)
C19 Zr1 B4 123.15(11)
N2 Zr1 B3 168.64(12)
N4 Zr1 B3 90.84(11)
N3 Zr1 B3 86.19(12)
C1 Zr1 B3 64.05(12)
B5 Zr1 B3 66.28(13)
C2 Zr1 B3 37.64(11)
C19 Zr1 B3 106.88(11)
B4 Zr1 B3 39.70(13)
N2 Zr1 C61 104.31(9)
N4 Zr1 C61 30.98(9)
N3 Zr1 C61 30.71(9)
C1 Zr1 C61 144.28(9)
B5 Zr1 C61 146.03(12)
C2 Zr1 C61 107.39(9)
C19 Zr1 C61 117.57(10)
B4 Zr1 C61 106.28(12)
B3 Zr1 C61 87.04(12)
N2 Zr1 C11 76.48(9)
N4 Zr1 C11 173.53(10)
N3 Zr1 C11 114.46(9)
C1 Zr1 C11 32.67(9)
B5 Zr1 C11 61.67(11)
C2 Zr1 C11 59.22(9)
C19 Zr1 C11 29.50(9)
B4 Zr1 C11 96.24(11)
B3 Zr1 C11 94.08(11)
C61 Zr1 C11 145.09(9)
C20 N1 C21 122.9(3)
C20 N2 C31 118.5(2)
C20 N2 Zr1 129.56(19)
C31 N2 Zr1 111.82(19)
C61 N3 C51 120.6(3)
C61 N3 Zr1 92.76(19)
C51 N3 Zr1 144.8(2)
C61 N4 C41 120.9(3)
C61 N4 Zr1 92.53(18)
C41 N4 Zr1 140.8(2)
C61 N5 C62 122.8(3)
C61 N5 C63 121.7(3)
C62 N5 C63 115.5(3)
C11 C1 C2 115.1(3)
C11 C1 B5 116.1(2)
C2 C1 B5 109.8(3)
C11 C1 B10 128.5(3)
C2 C1 B10 111.9(3)
B5 C1 B10 63.4(2)
C11 C1 B6 125.2(3)
C2 C1 B6 62.9(2)
B5 C1 B6 114.7(3)
B10 C1 B6 62.4(2)
C11 C1 Zr1 81.40(17)
C2 C1 Zr1 72.79(15)
B5 C1 Zr1 71.13(17)
B10 C1 Zr1 133.1(2)
B6 C1 Zr1 134.6(2)
C1 C2 B3 112.9(3)
C1 C2 B7 111.9(3)
B3 C2 B7 64.0(2)
C1 C2 B6 62.6(2)
B3 C2 B6 115.6(3)
B7 C2 B6 61.6(2)
C1 C2 Zr1 70.27(14)
B3 C2 Zr1 74.06(17)
B7 C2 Zr1 135.2(2)
B6 C2 Zr1 131.9(2)
C19 C11 C1 122.7(3)
C19 C11 C12 108.7(3)
C1 C11 C12 126.4(3)
C19 C11 Zr1 71.89(17)
C1 C11 Zr1 65.93(16)
C12 C11 Zr1 123.61(18)
C13 C12 C17 120.6(3)
C13 C12 C11 132.1(3)
C17 C12 C11 107.3(3)
C14 C13 C12 117.8(4)
C13 C14 C15 121.4(4)
C16 C15 C14 120.9(4)
C15 C16 C17 118.7(4)
C16 C17 C12 120.4(3)
C16 C17 C18 130.7(3)
C12 C17 C18 108.6(3)
C19 C18 C17 102.2(3)
C19 C18 C20 109.2(2)
C17 C18 C20 104.3(2)
C11 C19 C18 110.5(3)
C11 C19 Zr1 78.61(17)
C18 C19 Zr1 112.53(17)
N1 C20 N2 123.0(3)
N1 C20 C18 125.0(3)
N2 C20 C18 111.9(2)
N1 C21 C22 110.5(3)
N1 C21 C26 109.0(3)
C22 C21 C26 110.1(3)
C21 C22 C23 112.1(3)
C24 C23 C22 111.7(3)
C23 C24 C25 111.2(3)
C24 C25 C26 110.6(3)
C25 C26 C21 110.6(3)
N2 C31 C32 111.7(3)
N2 C31 C36 115.7(3)
C32 C31 C36 111.8(3)
C31 C32 C33 112.1(3)
C34 C33 C32 109.9(4)
C35 C34 C33 110.4(3)
C34 C35 C36 112.5(3)
C35 C36 C31 111.3(3)
N4 C41 C42 110.3(3)
N4 C41 C46 113.8(2)
C42 C41 C46 111.6(3)
C41 C42 C43 110.7(3)
C44 C43 C42 111.8(3)
C45 C44 C43 111.4(4)
C44 C45 C46 111.5(3)
C41 C46 C45 111.1(3)
N3 C51 C52 113.4(3)
N3 C51 C56 111.7(3)
C52 C51 C56 110.9(3)
C53 C52 C51 110.3(3)
C52 C53 C54 112.4(3)
C55 C54 C53 111.6(3)
C54 C55 C56 111.6(3)
C55 C56 C51 110.4(3)
N3 C61 N4 112.9(3)
N3 C61 N5 123.5(3)
N4 C61 N5 123.6(3)
N3 C61 Zr1 56.53(16)
N4 C61 Zr1 56.49(15)
N5 C61 Zr1 176.3(2)
C72 C71 C77 124.4(12)
C72 C71 C76 121.4(9)
C77 C71 C76 114.2(12)
C73 C72 C71 121.9(11)
C74 C73 C72 115.3(14)
C73 C74 C75 130.0(17)
C74 C75 C76 114.6(10)
C75 C76 C71 116.7(12)
C2 B3 B8 104.4(3)
C2 B3 B7 58.9(2)
B8 B3 B7 59.5(2)
C2 B3 B4 104.9(3)
B8 B3 B4 60.8(2)
B7 B3 B4 108.7(3)
C2 B3 Zr1 68.30(16)
B8 B3 Zr1 126.5(3)
B7 B3 Zr1 125.1(2)
B4 B3 Zr1 70.06(18)
B5 B4 B3 105.6(3)
B5 B4 B9 60.1(2)
B3 B4 B9 106.8(3)
B5 B4 B8 106.5(3)
B3 B4 B8 59.3(2)
B9 B4 B8 59.6(2)
B5 B4 Zr1 67.03(17)
B3 B4 Zr1 70.24(18)
B9 B4 Zr1 124.0(2)
B8 B4 Zr1 125.3(2)
C1 B5 B4 106.7(3)
C1 B5 B9 105.5(3)
B4 B5 B9 61.0(2)
C1 B5 B10 59.5(2)
B4 B5 B10 110.1(3)
B9 B5 B10 60.0(2)
C1 B5 Zr1 69.70(17)
B4 B5 Zr1 73.19(19)
B9 B5 Zr1 130.5(3)
B10 B5 Zr1 127.9(2)
C1 B6 C2 54.52(18)
C1 B6 B11 103.6(3)
C2 B6 B11 103.4(3)
C1 B6 B7 102.5(3)
C2 B6 B7 58.0(2)
B11 B6 B7 60.7(2)
C1 B6 B10 58.4(2)
C2 B6 B10 102.1(3)
B11 B6 B10 59.8(2)
B7 B6 B10 107.7(3)
C2 B7 B6 60.4(2)
C2 B7 B8 103.2(3)
B6 B7 B8 108.7(3)
C2 B7 B11 104.2(3)
B6 B7 B11 59.3(2)
B8 B7 B11 60.8(2)
C2 B7 B3 57.1(2)
B6 B7 B3 108.9(3)
B8 B7 B3 59.8(2)
B11 B7 B3 108.3(3)
B7 B8 B3 60.6(2)
B7 B8 B9 108.2(3)
B3 B8 B9 107.7(3)
B7 B8 B11 59.9(2)
B3 B8 B11 108.2(3)
B9 B8 B11 60.1(2)
B7 B8 B4 108.9(3)
B3 B8 B4 59.9(2)
B9 B8 B4 60.0(2)
B11 B8 B4 108.4(3)
B5 B9 B8 106.3(3)
B5 B9 B10 60.5(2)
B8 B9 B10 107.8(3)
B5 B9 B4 58.9(2)
B8 B9 B4 60.4(2)
B10 B9 B4 108.8(3)
B5 B9 B11 106.9(3)
B8 B9 B11 60.3(2)
B10 B9 B11 59.3(2)
B4 B9 B11 109.0(3)
C1 B10 B11 103.5(3)
C1 B10 B9 103.3(3)
B11 B10 B9 60.5(2)
C1 B10 B5 57.18(19)
B11 B10 B5 107.0(3)
B9 B10 B5 59.5(2)
C1 B10 B6 59.2(2)
B11 B10 B6 58.9(2)
B9 B10 B6 107.6(3)
B5 B10 B6 107.0(3)
B6 B11 B10 61.4(2)
B6 B11 B7 60.0(2)
B10 B11 B7 108.4(3)
B6 B11 B9 109.3(3)
B10 B11 B9 60.1(2)
B7 B11 B9 107.2(3)
B6 B11 B8 108.0(3)
B10 B11 B8 107.9(3)
B7 B11 B8 59.2(2)
B9 B11 B8 59.6(2)

loop_
_geom_bond_atom_site_label_1
_geom_bond_atom_site_label_2
_geom_bond_distance
Zr1 N2 2.081(2)
Zr1 N4 2.188(2)
Zr1 N3 2.190(3)
Zr1 C1 2.493(3)
Zr1 B5 2.515(4)
Zr1 C2 2.530(3)
Zr1 C19 2.618(3)
Zr1 B4 2.615(4)
Zr1 B3 2.618(4)
Zr1 C61 2.622(3)
Zr1 C11 2.700(3)
N1 C20 1.263(4)
N1 C21 1.453(4)
N2 C20 1.401(4)
N2 C31 1.482(4)
N3 C61 1.340(4)
N3 C51 1.476(4)
N4 C61 1.351(4)
N4 C41 1.485(4)
N5 C61 1.371(4)
N5 C62 1.452(4)
N5 C63 1.452(4)
C1 C11 1.474(4)
C1 C2 1.592(4)
C1 B5 1.679(5)
C1 B10 1.721(5)
C1 B6 1.735(5)
C2 B3 1.663(5)
C2 B7 1.696(5)
C2 B6 1.740(5)
C11 C19 1.356(4)
C11 C12 1.478(4)
C12 C13 1.391(5)
C12 C17 1.404(5)
C13 C14 1.382(5)
C14 C15 1.380(6)
C15 C16 1.379(5)
C16 C17 1.378(4)
C17 C18 1.508(5)
C18 C19 1.487(4)
C18 C20 1.578(4)
C21 C22 1.507(5)
C21 C26 1.529(4)
C22 C23 1.522(5)
C23 C24 1.510(5)
C24 C25 1.515(5)
C25 C26 1.531(5)
C31 C32 1.519(5)
C31 C36 1.532(4)
C32 C33 1.525(5)
C33 C34 1.524(6)
C34 C35 1.503(6)
C35 C36 1.531(5)
C41 C42 1.509(5)
C41 C46 1.516(4)
C42 C43 1.534(5)
C43 C44 1.515(5)
C44 C45 1.502(6)
C45 C46 1.527(5)
C51 C52 1.522(4)
C51 C56 1.526(4)
C52 C53 1.522(5)
C53 C54 1.518(6)
C54 C55 1.504(5)
C55 C56 1.525(5)
C71 C72 1.357(10)
C71 C77 1.381(10)
C71 C76 1.417(11)
C72 C73 1.340(11)
C73 C74 1.295(14)
C74 C75 1.37(2)
C75 C76 1.406(18)
B3 B8 1.765(6)
B3 B7 1.779(5)
B3 B4 1.777(6)
B4 B5 1.748(6)
B4 B9 1.784(6)
B4 B8 1.792(6)
B5 B9 1.768(6)
B5 B10 1.786(5)
B6 B11 1.747(6)
B6 B7 1.760(6)
B6 B10 1.791(6)
B7 B8 1.760(6)
B7 B11 1.773(6)
B8 B9 1.776(7)
B8 B11 1.788(6)
B9 B10 1.778(6)
B9 B11 1.785(6)
B10 B11 1.763(6)
